data_4306090
loop_
_publ_author_name
'Ming-Feng Tang'
'Pei-Yun Chiang'
'Yu-Han Su'
'Yu-Chi Jung'
'Guang-Yi Hou'
'Bor-Chen Chang'
'Kwang-Hwa Lii'

_publ_contact_author
;
Kwang-Hwa Lii
Department of Chemistry
National Central University
Jhongli, Taiwan 320
;
_publ_contact_author_email
;
liikh@cc.ncu.edu.tw
;
_publ_section_title
;
Flux Synthesis, Crystal Structures, and Luminescence Properties of
Salt-Inclusion Lanthanide Silicates: [K9F2][Ln3Si12O32] (Ln = Sm, Eu, Gd)
;
_journal_name_full 'Inorganic Chemistry'
_journal_page_first 8985
_journal_page_last 8989
_journal_paper_doi 10.1021/ic801007k
_journal_volume 47
_journal_year 2008
_chemical_formula_moiety '[K9F2][Eu3Si12O32]'
_chemical_formula_sum 'Eu3 F2 K9 O32 Si12'
_chemical_formula_weight 1694.86
_chemical_name_systematic
; 
 ? 
;
_space_group_IT_number 2
_symmetry_cell_setting triclinic
_symmetry_space_group_name_Hall '-P 1'
_symmetry_space_group_name_H-M 'P -1'
_atom_sites_solution_hydrogens -
_atom_sites_solution_primary direct
_atom_sites_solution_secondary difmap
_audit_creation_method SHELXL-97
_cell_angle_alpha 87.607(2)
_cell_angle_beta 89.470(2)
_cell_angle_gamma 80.164(2)
_cell_formula_units_Z 1
_cell_length_a 6.8979(2)
_cell_length_b 11.3798(4)
_cell_length_c 11.4964(4)
_cell_measurement_temperature 296(2)
_cell_volume 888.39(5)
_computing_cell_refinement 'Bruker APEXII'
_computing_data_collection 'Bruker APEXII'
_computing_data_reduction 'Bruker SHELXTL'
_computing_molecular_graphics Diamond
_computing_structure_refinement 'SHELXL-97 (Sheldrick, 1997)'
_computing_structure_solution 'SHELXS-97 (Sheldrick, 1990)'
_diffrn_ambient_temperature 296(2)
_diffrn_measured_fraction_theta_full 0.993
_diffrn_measured_fraction_theta_max 0.993
_diffrn_measurement_device_type 'CCD area detector'
_diffrn_measurement_method 'phi and omega scans'
_diffrn_radiation_monochromator graphite
_diffrn_radiation_source 'fine-focus sealed tube'
_diffrn_radiation_type MoK\a
_diffrn_radiation_wavelength 0.71073
_diffrn_reflns_av_R_equivalents 0.0277
_diffrn_reflns_av_sigmaI/netI 0.0268
_diffrn_reflns_limit_h_max 9
_diffrn_reflns_limit_h_min -8
_diffrn_reflns_limit_k_max 15
_diffrn_reflns_limit_k_min -15
_diffrn_reflns_limit_l_max 15
_diffrn_reflns_limit_l_min -15
_diffrn_reflns_number 15733
_diffrn_reflns_theta_full 28.35
_diffrn_reflns_theta_max 28.35
_diffrn_reflns_theta_min 1.77
_exptl_absorpt_coefficient_mu 6.812
_exptl_absorpt_correction_T_max 0.746
_exptl_absorpt_correction_T_min 0.607
_exptl_absorpt_correction_type empirical
_exptl_crystal_colour colorless
_exptl_crystal_density_diffrn 3.168
_exptl_crystal_density_method 'not measured'
_exptl_crystal_description pillar
_exptl_crystal_F_000 802
_exptl_crystal_size_max 0.3
_exptl_crystal_size_mid 0.04
_exptl_crystal_size_min 0.03
_refine_diff_density_max 1.586
_refine_diff_density_min -0.988
_refine_diff_density_rms 0.165
_refine_ls_extinction_coef none
_refine_ls_extinction_method none
_refine_ls_goodness_of_fit_ref 1.140
_refine_ls_hydrogen_treatment -
_refine_ls_matrix_type full
_refine_ls_number_parameters 265
_refine_ls_number_reflns 4399
_refine_ls_number_restraints 0
_refine_ls_restrained_S_all 1.140
_refine_ls_R_factor_all 0.0276
_refine_ls_R_factor_gt 0.0251
_refine_ls_shift/su_max 0.001
_refine_ls_shift/su_mean 0.000
_refine_ls_structure_factor_coef Fsqd
_refine_ls_weighting_details 'calc w=1/[\s^2^(Fo^2^)+(0.0229P)^2^+3.7457P] where P=(Fo^2^+2Fc^2^)/3'
_refine_ls_weighting_scheme calc
_refine_ls_wR_factor_gt 0.0622
_refine_ls_wR_factor_ref 0.0633
_reflns_number_gt 4092
_reflns_number_total 4399
_reflns_threshold_expression >2sigma(I)
_cod_data_source_file ic801007k_si_002_1.cif
_cod_data_source_block f36c_0m
_cod_database_code 4306090

loop_
_symmetry_equiv_pos_as_xyz
'x, y, z'
'-x, -y, -z'

loop_
_atom_site_label
_atom_site_type_symbol
_atom_site_fract_x
_atom_site_fract_y
_atom_site_fract_z
_atom_site_U_iso_or_equiv
_atom_site_adp_type
_atom_site_occupancy
_atom_site_symmetry_multiplicity
_atom_site_calc_flag
_atom_site_refinement_flags
_atom_site_disorder_assembly
_atom_site_disorder_group
K1 K 1.26380(17) -0.38509(10) 0.01683(10) 0.0272(2) Uani 1 1 d . . .
K2 K 1.16958(15) -0.19180(9) -0.22136(9) 0.0219(2) Uani 1 1 d . . .
K3 K 1.16769(18) -0.15378(12) 0.21326(11) 0.0352(3) Uani 1 1 d . . .
K4 K 0.5000 0.0000 0.0000 0.0430(5) Uani 1 2 d S . .
K5 K 0.01820(14) 0.33049(8) 0.51141(9) 0.01824(19) Uani 1 1 d . . .
F1 F 1.2465(5) -0.1568(3) -0.0043(3) 0.0333(7) Uani 1 1 d . . .
Eu1 Eu 0.0000 0.0000 0.5000 0.00829(7) Uani 1 2 d S . .
Eu2 Eu 0.48593(3) 0.485281(17) 0.335099(17) 0.00808(6) Uani 1 1 d . . .
Si1 Si 0.55285(15) 0.23315(9) 0.51093(9) 0.0077(2) Uani 1 1 d . . .
Si2 Si 0.33852(15) 0.13867(9) 0.31075(10) 0.0083(2) Uani 1 1 d . . .
Si3 Si 0.65746(15) -0.09039(9) 0.30348(9) 0.0081(2) Uani 1 1 d . . .
Si4 Si 0.68841(16) -0.30386(9) 0.15934(9) 0.0086(2) Uani 1 1 d . . .
Si5 Si 0.98287(15) -0.51499(9) 0.25669(10) 0.0090(2) Uani 1 1 d . . .
Si6 Si 1.28464(16) -0.66730(9) 0.11705(9) 0.0089(2) Uani 1 1 d . . .
O1 O 0.5273(4) 0.3758(2) 0.5178(2) 0.0124(6) Uani 1 1 d . . .
O2 O 0.4872(4) 0.2134(3) 0.3747(3) 0.0148(6) Uani 1 1 d . . .
O3 O 0.6133(4) -0.1836(3) 0.4069(3) 0.0135(6) Uani 1 1 d . . .
O4 O 0.7685(4) 0.1641(3) 0.5390(3) 0.0152(6) Uani 1 1 d . . .
O5 O 0.1465(4) 0.1278(3) 0.3820(3) 0.0137(6) Uani 1 1 d . . .
O6 O 1.2837(5) -0.7963(3) 0.1829(3) 0.0163(6) Uani 1 1 d . . .
O7 O 0.4619(4) 0.0090(3) 0.2766(3) 0.0164(6) Uani 1 1 d . . .
O8 O 0.6870(4) -0.1634(2) 0.1838(2) 0.0131(6) Uani 1 1 d . . .
O9 O 0.8452(4) -0.0348(3) 0.3303(3) 0.0139(6) Uani 1 1 d . . .
O10 O 0.8963(4) -0.3759(3) 0.2122(3) 0.0153(6) Uani 1 1 d . . .
O11 O 1.2932(5) -0.6896(3) -0.0202(3) 0.0196(7) Uani 1 1 d . . .
O12 O 0.5003(4) -0.3510(3) 0.2097(3) 0.0133(6) Uani 1 1 d . . .
O13 O 1.1573(4) -0.5107(3) 0.3458(3) 0.0130(6) Uani 1 1 d . . .
O14 O 0.8122(4) -0.5785(3) 0.3106(3) 0.0149(6) Uani 1 1 d . . .
O15 O 1.0685(4) -0.5842(3) 0.1378(3) 0.0170(6) Uani 1 1 d . . .
O16 O 1.4585(4) -0.6041(3) 0.1568(3) 0.0148(6) Uani 1 1 d . . .

loop_
_atom_site_aniso_label
_atom_site_aniso_U_11
_atom_site_aniso_U_22
_atom_site_aniso_U_33
_atom_site_aniso_U_23
_atom_site_aniso_U_13
_atom_site_aniso_U_12
K1 0.0299(5) 0.0251(5) 0.0267(6) 0.0029(4) -0.0016(4) -0.0061(4)
K2 0.0242(5) 0.0190(5) 0.0223(5) 0.0013(4) -0.0021(4) -0.0032(4)
K3 0.0293(6) 0.0491(8) 0.0242(6) -0.0077(5) 0.0043(5) 0.0027(5)
K4 0.0544(12) 0.0423(10) 0.0366(10) 0.0153(8) -0.0180(9) -0.0236(9)
K5 0.0222(5) 0.0135(4) 0.0181(5) -0.0014(3) 0.0014(4) -0.0005(3)
F1 0.0429(18) 0.0318(17) 0.0259(16) -0.0021(13) -0.0002(14) -0.0084(14)
Eu1 0.00792(12) 0.00702(13) 0.00928(13) -0.00008(10) 0.00070(10) 0.00043(9)
Eu2 0.00714(9) 0.00810(10) 0.00853(10) -0.00027(7) 0.00068(7) 0.00001(6)
Si1 0.0082(5) 0.0059(5) 0.0084(5) -0.0002(4) 0.0011(4) 0.0008(4)
Si2 0.0085(5) 0.0068(5) 0.0091(5) 0.0006(4) 0.0004(4) 0.0004(4)
Si3 0.0086(5) 0.0065(5) 0.0089(5) -0.0003(4) 0.0008(4) 0.0000(4)
Si4 0.0107(5) 0.0066(5) 0.0080(5) -0.0002(4) 0.0010(4) 0.0003(4)
Si5 0.0064(4) 0.0085(5) 0.0113(5) -0.0005(4) 0.0005(4) 0.0012(4)
Si6 0.0114(5) 0.0074(5) 0.0076(5) -0.0007(4) 0.0014(4) -0.0006(4)
O1 0.0196(14) 0.0055(13) 0.0107(14) 0.0005(10) -0.0010(11) 0.0016(11)
O2 0.0152(14) 0.0213(15) 0.0099(14) -0.0027(12) 0.0002(11) -0.0086(12)
O3 0.0136(14) 0.0138(14) 0.0128(14) 0.0028(11) 0.0019(11) -0.0028(11)
O4 0.0108(13) 0.0122(14) 0.0205(16) 0.0007(12) 0.0004(12) 0.0033(11)
O5 0.0119(13) 0.0151(14) 0.0144(15) 0.0010(11) 0.0032(11) -0.0035(11)
O6 0.0224(15) 0.0146(15) 0.0127(15) 0.0043(12) -0.0037(12) -0.0067(12)
O7 0.0162(14) 0.0108(14) 0.0205(16) -0.0016(12) -0.0014(12) 0.0028(11)
O8 0.0195(14) 0.0096(13) 0.0095(14) -0.0029(11) 0.0033(11) -0.0002(11)
O9 0.0135(13) 0.0155(14) 0.0140(15) -0.0005(11) 0.0000(11) -0.0064(11)
O10 0.0104(13) 0.0115(14) 0.0227(16) 0.0041(12) -0.0018(12) 0.0003(11)
O11 0.0274(17) 0.0209(16) 0.0109(15) -0.0033(12) 0.0034(13) -0.0048(13)
O12 0.0134(13) 0.0119(14) 0.0146(15) 0.0023(11) 0.0020(11) -0.0026(11)
O13 0.0098(13) 0.0179(15) 0.0110(14) -0.0022(11) 0.0000(11) -0.0014(11)
O14 0.0088(13) 0.0129(14) 0.0220(16) 0.0019(12) 0.0020(11) 0.0001(11)
O15 0.0125(14) 0.0217(16) 0.0144(15) -0.0071(12) 0.0000(12) 0.0054(12)
O16 0.0164(14) 0.0144(14) 0.0150(15) -0.0051(11) 0.0042(12) -0.0058(11)

loop_
_atom_type_symbol
_atom_type_description
_atom_type_scat_dispersion_real
_atom_type_scat_dispersion_imag
_atom_type_scat_source
O O 0.0106 0.0060 'International Tables Vol C Tables 4.2.6.8 and 6.1.1.4'
F F 0.0171 0.0103 'International Tables Vol C Tables 4.2.6.8 and 6.1.1.4'
Si Si 0.0817 0.0704 'International Tables Vol C Tables 4.2.6.8 and 6.1.1.4'
K K 0.2009 0.2494 'International Tables Vol C Tables 4.2.6.8 and 6.1.1.4'
Eu Eu -0.1578 3.6682 'International Tables Vol C Tables 4.2.6.8 and 6.1.1.4'

loop_
_geom_angle_atom_site_label_1
_geom_angle_atom_site_label_2
_geom_angle_atom_site_label_3
_geom_angle
_geom_angle_site_symmetry_1
_geom_angle_site_symmetry_3
_geom_angle_publ_flag
F1 K1 O16 85.38(10) . 2_845 ?
F1 K1 O12 80.41(10) . 1_655 ?
O16 K1 O12 99.51(9) 2_845 1_655 ?
F1 K1 O15 100.42(10) . 2_745 ?
O16 K1 O15 95.71(9) 2_845 2_745 ?
O12 K1 O15 164.77(9) 1_655 2_745 ?
F1 K1 O16 142.29(10) . . ?
O16 K1 O16 96.72(9) 2_845 . ?
O12 K1 O16 62.06(8) 1_655 . ?
O15 K1 O16 116.70(9) 2_745 . ?
F1 K1 O15 143.51(10) . . ?
O16 K1 O15 130.73(9) 2_845 . ?
O12 K1 O15 95.91(9) 1_655 . ?
O15 K1 O15 74.27(10) 2_745 . ?
O16 K1 O15 51.64(8) . . ?
F1 K1 O11 68.28(10) . 2_845 ?
O16 K1 O11 50.67(8) 2_845 2_845 ?
O12 K1 O11 50.52(8) 1_655 2_845 ?
O15 K1 O11 143.95(9) 2_745 2_845 ?
O16 K1 O11 84.04(8) . 2_845 ?
O15 K1 O11 135.16(9) . 2_845 ?
F1 K1 Si6 165.27(8) . . ?
O16 K1 Si6 105.16(7) 2_845 . ?
O12 K1 Si6 87.60(7) 1_655 . ?
O15 K1 Si6 88.92(7) 2_745 . ?
O16 K1 Si6 28.14(6) . . ?
O15 K1 Si6 29.23(6) . . ?
O11 K1 Si6 110.25(7) 2_845 . ?
F1 K1 O10 95.64(9) . . ?
O16 K1 O10 175.13(9) 2_845 . ?
O12 K1 O10 85.36(8) 1_655 . ?
O15 K1 O10 79.41(8) 2_745 . ?
O16 K1 O10 85.40(8) . . ?
O15 K1 O10 47.92(7) . . ?
O11 K1 O10 134.09(8) 2_845 . ?
Si6 K1 O10 74.74(6) . . ?
F1 K1 K2 49.08(7) . . ?
O16 K1 K2 61.66(7) 2_845 . ?
O12 K1 K2 125.01(7) 1_655 . ?
O15 K1 K2 62.69(7) 2_745 . ?
O16 K1 K2 157.25(7) . . ?
O15 K1 K2 136.71(7) . . ?
O11 K1 K2 86.67(6) 2_845 . ?
Si6 K1 K2 145.20(4) . . ?
O10 K1 K2 115.61(6) . . ?
F1 K1 K3 46.53(7) . . ?
O16 K1 K3 124.09(7) 2_845 . ?
O12 K1 K3 53.52(6) 1_655 . ?
O15 K1 K3 116.41(7) 2_745 . ?
O16 K1 K3 106.22(7) . . ?
O15 K1 K3 102.60(7) . . ?
O11 K1 K3 81.47(6) 2_845 . ?
Si6 K1 K3 119.00(4) . . ?
O10 K1 K3 59.10(6) . . ?
K2 K1 K3 92.83(4) . . ?
F1 K1 Si6 72.79(8) . 2_845 ?
O16 K1 Si6 24.54(6) 2_845 2_845 ?
O12 K1 Si6 76.73(6) 1_655 2_845 ?
O15 K1 Si6 118.19(7) 2_745 2_845 ?
O16 K1 Si6 93.91(6) . 2_845 ?
O15 K1 Si6 142.08(7) . 2_845 ?
O11 K1 Si6 26.54(6) 2_845 2_845 ?
Si6 K1 Si6 112.86(4) . 2_845 ?
O10 K1 Si6 159.97(7) . 2_845 ?
K2 K1 Si6 69.47(3) . 2_845 ?
K3 K1 Si6 102.25(4) . 2_845 ?
F1 K2 O9 103.28(10) . 2_755 ?
F1 K2 O14 123.18(10) . 2_745 ?
O9 K2 O14 132.29(10) 2_755 2_745 ?
F1 K2 O5 138.38(10) . 2_655 ?
O9 K2 O5 66.17(9) 2_755 2_655 ?
O14 K2 O5 83.63(9) 2_745 2_655 ?
F1 K2 O2 114.01(10) . 2_755 ?
O9 K2 O2 74.60(9) 2_755 2_755 ?
O14 K2 O2 76.96(9) 2_745 2_755 ?
O5 K2 O2 102.07(9) 2_655 2_755 ?
F1 K2 O6 96.30(10) . 2_745 ?
O9 K2 O6 102.09(8) 2_755 2_745 ?
O14 K2 O6 84.33(8) 2_745 2_745 ?
O5 K2 O6 51.53(8) 2_655 2_745 ?
O2 K2 O6 149.56(9) 2_755 2_745 ?
F1 K2 O16 75.68(9) . 2_845 ?
O9 K2 O16 130.24(8) 2_755 2_845 ?
O14 K2 O16 60.91(8) 2_745 2_845 ?
O5 K2 O16 142.97(9) 2_655 2_845 ?
O2 K2 O16 61.94(8) 2_755 2_845 ?
O6 K2 O16 127.64(8) 2_745 2_845 ?
F1 K2 O15 90.75(9) . 2_745 ?
O9 K2 O15 148.34(9) 2_755 2_745 ?
O14 K2 O15 49.59(8) 2_745 2_745 ?
O5 K2 O15 84.42(8) 2_655 2_745 ?
O2 K2 O15 125.39(8) 2_755 2_745 ?
O6 K2 O15 47.54(7) 2_745 2_745 ?
O16 K2 O15 80.47(7) 2_845 2_745 ?
F1 K2 K1 48.20(7) . . ?
O9 K2 K1 151.18(7) 2_755 . ?
O14 K2 K1 75.23(7) 2_745 . ?
O5 K2 K1 135.58(7) 2_655 . ?
O2 K2 K1 110.29(7) 2_755 . ?
O6 K2 K1 87.36(6) 2_745 . ?
O16 K2 K1 48.58(6) 2_845 . ?
O15 K2 K1 52.16(6) 2_745 . ?
F1 K2 Si2 117.85(8) . 2_655 ?
O9 K2 Si2 81.19(7) 2_755 2_655 ?
O14 K2 Si2 85.91(7) 2_745 2_655 ?
O5 K2 Si2 24.81(6) 2_655 2_655 ?
O2 K2 Si2 126.36(7) 2_755 2_655 ?
O6 K2 Si2 26.96(6) 2_745 2_655 ?
O16 K2 Si2 144.29(6) 2_845 2_655 ?
O15 K2 Si2 67.18(6) 2_745 2_655 ?
K1 K2 Si2 113.66(4) . 2_655 ?
F1 K2 Si2 90.70(8) . 2_755 ?
O9 K2 Si2 68.36(6) 2_755 2_755 ?
O14 K2 Si2 98.56(7) 2_745 2_755 ?
O5 K2 Si2 118.38(7) 2_655 2_755 ?
O2 K2 Si2 25.60(6) 2_755 2_755 ?
O6 K2 Si2 169.34(7) 2_745 2_755 ?
O16 K2 Si2 61.94(6) 2_845 2_755 ?
O15 K2 Si2 140.69(6) 2_745 2_755 ?
K1 K2 Si2 103.29(4) . 2_755 ?
Si2 K2 Si2 142.62(4) 2_655 2_755 ?
F1 K2 Si3 88.40(8) . 2_755 ?
O9 K2 Si3 23.24(6) 2_755 2_755 ?
O14 K2 Si3 138.11(7) 2_745 2_755 ?
O5 K2 Si3 89.16(6) 2_655 2_755 ?
O2 K2 Si3 64.32(7) 2_755 2_755 ?
O6 K2 Si3 122.01(6) 2_745 2_755 ?
O16 K2 Si3 109.57(6) 2_845 2_755 ?
O15 K2 Si3 169.33(6) 2_745 2_755 ?
K1 K2 Si3 131.94(4) . 2_755 ?
Si2 K2 Si3 103.95(3) 2_655 2_755 ?
Si2 K2 Si3 49.97(3) 2_755 2_755 ?
F1 K3 O9 130.24(11) . . ?
F1 K3 O4 159.24(11) . 2_756 ?
O9 K3 O4 68.33(9) . 2_756 ?
F1 K3 O12 79.30(10) . 1_655 ?
O9 K3 O12 148.68(10) . 1_655 ?
O4 K3 O12 85.00(9) 2_756 1_655 ?
F1 K3 O7 96.26(10) . 1_655 ?
O9 K3 O7 97.44(9) . 1_655 ?
O4 K3 O7 69.42(9) 2_756 1_655 ?
O12 K3 O7 87.71(9) 1_655 1_655 ?
F1 K3 O8 95.74(10) . . ?
O9 K3 O8 49.87(8) . . ?
O4 K3 O8 104.68(8) 2_756 . ?
O12 K3 O8 128.38(9) 1_655 . ?
O7 K3 O8 143.53(8) 1_655 . ?
F1 K3 O10 95.41(10) . . ?
O9 K3 O10 83.36(8) . . ?
O4 K3 O10 96.26(9) 2_756 . ?
O12 K3 O10 83.57(8) 1_655 . ?
O7 K3 O10 163.89(9) 1_655 . ?
O8 K3 O10 45.41(7) . . ?
F1 K3 K1 47.17(8) . . ?
O9 K3 K1 137.30(8) . . ?
O4 K3 K1 128.78(7) 2_756 . ?
O12 K3 K1 51.44(7) 1_655 . ?
O7 K3 K1 124.74(7) 1_655 . ?
O8 K3 K1 87.83(6) . . ?
O10 K3 K1 58.24(6) . . ?
F1 K3 Si3 118.65(9) . . ?
O9 K3 Si3 24.11(6) . . ?
O4 K3 Si3 82.07(6) 2_756 . ?
O12 K3 Si3 140.59(7) 1_655 . ?
O7 K3 Si3 121.40(7) 1_655 . ?
O8 K3 Si3 26.67(5) . . ?
O10 K3 Si3 61.23(6) . . ?
K1 K3 Si3 113.21(4) . . ?
F1 K3 Si1 136.36(9) . 2_756 ?
O9 K3 Si1 92.04(7) . 2_756 ?
O4 K3 Si1 23.73(6) 2_756 2_756 ?
O12 K3 Si1 62.68(7) 1_655 2_756 ?
O7 K3 Si1 63.43(6) 1_655 2_756 ?
O8 K3 Si1 124.03(6) . 2_756 ?
O10 K3 Si1 100.48(6) . 2_756 ?
K1 K3 Si1 111.33(4) . 2_756 ?
Si3 K3 Si1 104.58(4) . 2_756 ?
F1 K3 Si3 95.31(8) . 1_655 ?
O9 K3 Si3 115.88(7) . 1_655 ?
O4 K3 Si3 65.20(6) 2_756 1_655 ?
O12 K3 Si3 62.77(6) 1_655 1_655 ?
O7 K3 Si3 25.38(6) 1_655 1_655 ?
O8 K3 Si3 165.75(6) . 1_655 ?
O10 K3 Si3 141.89(7) . 1_655 ?
K1 K3 Si3 106.30(4) . 1_655 ?
Si3 K3 Si3 139.24(5) . 1_655 ?
Si1 K3 Si3 49.49(3) 2_756 1_655 ?
F1 K3 Si4 68.80(8) . 1_655 ?
O9 K3 Si4 159.15(8) . 1_655 ?
O4 K3 Si4 91.55(7) 2_756 1_655 ?
O12 K3 Si4 23.34(6) 1_655 1_655 ?
O7 K3 Si4 69.14(6) 1_655 1_655 ?
O8 K3 Si4 146.89(6) . 1_655 ?
O10 K3 Si4 105.11(6) . 1_655 ?
K1 K3 Si4 59.95(3) . 1_655 ?
Si3 K3 Si4 163.86(5) . 1_655 ?
Si1 K3 Si4 67.88(3) 2_756 1_655 ?
Si3 K3 Si4 46.73(3) 1_655 1_655 ?
F1 K4 F1 180.00(15) 2_755 1_455 ?
F1 K4 O8 83.21(9) 2_755 2_655 ?
F1 K4 O8 96.79(9) 1_455 2_655 ?
F1 K4 O8 96.79(9) 2_755 . ?
F1 K4 O8 83.21(9) 1_455 . ?
O8 K4 O8 180.0 2_655 . ?
F1 K4 O7 89.20(9) 2_755 . ?
F1 K4 O7 90.80(9) 1_455 . ?
O8 K4 O7 130.90(7) 2_655 . ?
O8 K4 O7 49.10(7) . . ?
F1 K4 O7 90.80(9) 2_755 2_655 ?
F1 K4 O7 89.20(9) 1_455 2_655 ?
O8 K4 O7 49.10(7) 2_655 2_655 ?
O8 K4 O7 130.90(7) . 2_655 ?
O7 K4 O7 180.00(14) . 2_655 ?
F1 K4 O6 76.82(8) 2_755 1_465 ?
F1 K4 O6 103.18(8) 1_455 1_465 ?
O8 K4 O6 85.48(7) 2_655 1_465 ?
O8 K4 O6 94.52(7) . 1_465 ?
O7 K4 O6 45.73(7) . 1_465 ?
O7 K4 O6 134.27(7) 2_655 1_465 ?
F1 K4 O6 103.18(8) 2_755 2_745 ?
F1 K4 O6 76.82(8) 1_455 2_745 ?
O8 K4 O6 94.52(7) 2_655 2_745 ?
O8 K4 O6 85.48(7) . 2_745 ?
O7 K4 O6 134.27(7) . 2_745 ?
O7 K4 O6 45.73(7) 2_655 2_745 ?
O6 K4 O6 180.00(13) 1_465 2_745 ?
F1 K4 Si3 93.27(7) 2_755 2_655 ?
F1 K4 Si3 86.73(7) 1_455 2_655 ?
O8 K4 Si3 24.91(6) 2_655 2_655 ?
O8 K4 Si3 155.09(6) . 2_655 ?
O7 K4 Si3 154.11(5) . 2_655 ?
O7 K4 Si3 25.89(5) 2_655 2_655 ?
O6 K4 Si3 109.98(5) 1_465 2_655 ?
O6 K4 Si3 70.02(5) 2_745 2_655 ?
F1 K4 Si3 86.73(7) 2_755 . ?
F1 K4 Si3 93.27(7) 1_455 . ?
O8 K4 Si3 155.09(6) 2_655 . ?
O8 K4 Si3 24.91(6) . . ?
O7 K4 Si3 25.89(5) . . ?
O7 K4 Si3 154.11(5) 2_655 . ?
O6 K4 Si3 70.02(5) 1_465 . ?
O6 K4 Si3 109.98(5) 2_745 . ?
Si3 K4 Si3 180.000(12) 2_655 . ?
F1 K4 Si4 65.85(7) 2_755 2_655 ?
F1 K4 Si4 114.15(7) 1_455 2_655 ?
O8 K4 Si4 22.73(6) 2_655 2_655 ?
O8 K4 Si4 157.27(6) . 2_655 ?
O7 K4 Si4 113.30(5) . 2_655 ?
O7 K4 Si4 66.70(5) 2_655 2_655 ?
O6 K4 Si4 68.09(5) 1_465 2_655 ?
O6 K4 Si4 111.91(5) 2_745 2_655 ?
Si3 K4 Si4 46.11(2) 2_655 2_655 ?
Si3 K4 Si4 133.89(2) . 2_655 ?
F1 K4 Si4 114.15(7) 2_755 . ?
F1 K4 Si4 65.85(7) 1_455 . ?
O8 K4 Si4 157.27(6) 2_655 . ?
O8 K4 Si4 22.73(6) . . ?
O7 K4 Si4 66.70(5) . . ?
O7 K4 Si4 113.30(5) 2_655 . ?
O6 K4 Si4 111.91(5) 1_465 . ?
O6 K4 Si4 68.09(5) 2_745 . ?
Si3 K4 Si4 133.89(2) 2_655 . ?
Si3 K4 Si4 46.11(2) . . ?
Si4 K4 Si4 180.00(3) 2_655 . ?
O4 K5 O13 102.11(9) 1_455 2_656 ?
O4 K5 O14 88.99(9) 1_455 1_465 ?
O13 K5 O14 95.76(9) 2_656 1_465 ?
O4 K5 O5 68.34(9) 1_455 . ?
O13 K5 O5 170.41(9) 2_656 . ?
O14 K5 O5 85.15(9) 1_465 . ?
O4 K5 O13 143.12(10) 1_455 1_465 ?
O13 K5 O13 94.51(8) 2_656 1_465 ?
O14 K5 O13 56.44(8) 1_465 1_465 ?
O5 K5 O13 93.94(9) . 1_465 ?
O4 K5 O3 99.53(9) 1_455 2_656 ?
O13 K5 O3 117.20(9) 2_656 2_656 ?
O14 K5 O3 142.86(9) 1_465 2_656 ?
O5 K5 O3 65.28(9) . 2_656 ?
O13 K5 O3 101.71(8) 1_465 2_656 ?
O4 K5 O10 100.16(9) 1_455 2_656 ?
O13 K5 O10 49.94(8) 2_656 2_656 ?
O14 K5 O10 145.57(9) 1_465 2_656 ?
O5 K5 O10 129.12(8) . 2_656 ?
O13 K5 O10 115.56(8) 1_465 2_656 ?
O3 K5 O10 68.57(8) 2_656 2_656 ?
O4 K5 O1 51.15(8) 1_455 1_455 ?
O13 K5 O1 64.71(8) 2_656 1_455 ?
O14 K5 O1 61.25(8) 1_465 1_455 ?
O5 K5 O1 107.87(8) . 1_455 ?
O13 K5 O1 110.95(8) 1_465 1_455 ?
O3 K5 O1 147.15(8) 2_656 1_455 ?
O10 K5 O1 99.23(7) 2_656 1_455 ?
O4 K5 Si5 115.39(7) 1_455 1_465 ?
O13 K5 Si5 99.00(7) 2_656 1_465 ?
O14 K5 Si5 28.30(6) 1_465 1_465 ?
O5 K5 Si5 86.34(7) . 1_465 ?
O13 K5 Si5 28.47(6) 1_465 1_465 ?
O3 K5 Si5 122.56(7) 2_656 1_465 ?
O10 K5 Si5 138.05(6) 2_656 1_465 ?
O1 K5 Si5 87.36(6) 1_455 1_465 ?
O4 K5 Si5 114.33(7) 1_455 2_656 ?
O13 K5 Si5 26.93(6) 2_656 2_656 ?
O14 K5 Si5 118.47(7) 1_465 2_656 ?
O5 K5 Si5 155.77(7) . 2_656 ?
O13 K5 Si5 95.19(7) 1_465 2_656 ?
O3 K5 Si5 90.87(7) 2_656 2_656 ?
O10 K5 Si5 28.16(5) 2_656 2_656 ?
O1 K5 Si5 89.67(6) 1_455 2_656 ?
Si5 K5 Si5 111.67(3) 1_465 2_656 ?
O4 K5 Si1 25.25(6) 1_455 1_455 ?
O13 K5 Si1 86.63(7) 2_656 1_455 ?
O14 K5 Si1 70.63(6) 1_465 1_455 ?
O5 K5 Si1 84.67(6) . 1_455 ?
O13 K5 Si1 126.94(7) 1_465 1_455 ?
O3 K5 Si1 124.62(7) 2_656 1_455 ?
O10 K5 Si1 105.29(6) 2_656 1_455 ?
O1 K5 Si1 26.64(5) 1_455 1_455 ?
Si5 K5 Si1 98.90(4) 1_465 1_455 ?
Si5 K5 Si1 107.28(3) 2_656 1_455 ?
O4 K5 Si1 120.25(7) 1_455 . ?
O13 K5 Si1 120.90(7) 2_656 . ?
O14 K5 Si1 122.06(7) 1_465 . ?
O5 K5 Si1 65.75(6) . . ?
O13 K5 Si1 75.96(6) 1_465 . ?
O3 K5 Si1 25.80(6) 2_656 . ?
O10 K5 Si1 81.67(6) 2_656 . ?
O1 K5 Si1 171.40(6) 1_455 . ?
Si5 K5 Si1 97.70(3) 1_465 . ?
Si5 K5 Si1 94.87(3) 2_656 . ?
Si1 K5 Si1 144.87(4) 1_455 . ?
K3 F1 K1 86.30(10) . . ?
K3 F1 K2 153.39(15) . . ?
K1 F1 K2 82.72(10) . . ?
K3 F1 K4 95.78(11) . 1_655 ?
K1 F1 K4 137.37(14) . 1_655 ?
K2 F1 K4 108.70(11) . 1_655 ?
O4 Eu1 O4 180.00(15) 2_656 1_455 ?
O4 Eu1 O5 93.97(10) 2_656 . ?
O4 Eu1 O5 86.03(10) 1_455 . ?
O4 Eu1 O5 86.03(10) 2_656 2_556 ?
O4 Eu1 O5 93.97(10) 1_455 2_556 ?
O5 Eu1 O5 180.00(11) . 2_556 ?
O4 Eu1 O9 92.99(11) 2_656 2_656 ?
O4 Eu1 O9 87.01(11) 1_455 2_656 ?
O5 Eu1 O9 95.99(10) . 2_656 ?
O5 Eu1 O9 84.01(10) 2_556 2_656 ?
O4 Eu1 O9 87.01(11) 2_656 1_455 ?
O4 Eu1 O9 92.99(11) 1_455 1_455 ?
O5 Eu1 O9 84.01(10) . 1_455 ?
O5 Eu1 O9 95.99(10) 2_556 1_455 ?
O9 Eu1 O9 180.0 2_656 1_455 ?
O4 Eu1 Si3 88.65(8) 2_656 2_656 ?
O4 Eu1 Si3 91.35(8) 1_455 2_656 ?
O5 Eu1 Si3 78.42(8) . 2_656 ?
O5 Eu1 Si3 101.58(8) 2_556 2_656 ?
O9 Eu1 Si3 18.44(7) 2_656 2_656 ?
O9 Eu1 Si3 161.56(7) 1_455 2_656 ?
O4 Eu1 Si3 91.35(8) 2_656 1_455 ?
O4 Eu1 Si3 88.65(8) 1_455 1_455 ?
O5 Eu1 Si3 101.58(8) . 1_455 ?
O5 Eu1 Si3 78.42(8) 2_556 1_455 ?
O9 Eu1 Si3 161.56(7) 2_656 1_455 ?
O9 Eu1 Si3 18.44(7) 1_455 1_455 ?
Si3 Eu1 Si3 180.0 2_656 1_455 ?
O4 Eu1 K5 133.31(8) 2_656 . ?
O4 Eu1 K5 46.69(8) 1_455 . ?
O5 Eu1 K5 47.47(7) . . ?
O5 Eu1 K5 132.53(7) 2_556 . ?
O9 Eu1 K5 70.79(7) 2_656 . ?
O9 Eu1 K5 109.21(7) 1_455 . ?
Si3 Eu1 K5 62.09(2) 2_656 . ?
Si3 Eu1 K5 117.91(2) 1_455 . ?
O4 Eu1 K5 46.69(8) 2_656 2_556 ?
O4 Eu1 K5 133.31(8) 1_455 2_556 ?
O5 Eu1 K5 132.53(7) . 2_556 ?
O5 Eu1 K5 47.47(7) 2_556 2_556 ?
O9 Eu1 K5 109.21(7) 2_656 2_556 ?
O9 Eu1 K5 70.79(7) 1_455 2_556 ?
Si3 Eu1 K5 117.91(2) 2_656 2_556 ?
Si3 Eu1 K5 62.09(2) 1_455 2_556 ?
K5 Eu1 K5 180.0 . 2_556 ?
O4 Eu1 K3 47.71(8) 2_656 1_455 ?
O4 Eu1 K3 132.29(8) 1_455 1_455 ?
O5 Eu1 K3 70.77(8) . 1_455 ?
O5 Eu1 K3 109.23(8) 2_556 1_455 ?
O9 Eu1 K3 135.06(7) 2_656 1_455 ?
O9 Eu1 K3 44.94(7) 1_455 1_455 ?
Si3 Eu1 K3 122.06(2) 2_656 1_455 ?
Si3 Eu1 K3 57.94(2) 1_455 1_455 ?
K5 Eu1 K3 117.12(3) . 1_455 ?
K5 Eu1 K3 62.88(3) 2_556 1_455 ?
O4 Eu1 K3 132.29(8) 2_656 2_656 ?
O4 Eu1 K3 47.71(8) 1_455 2_656 ?
O5 Eu1 K3 109.23(8) . 2_656 ?
O5 Eu1 K3 70.77(8) 2_556 2_656 ?
O9 Eu1 K3 44.94(7) 2_656 2_656 ?
O9 Eu1 K3 135.06(7) 1_455 2_656 ?
Si3 Eu1 K3 57.94(2) 2_656 2_656 ?
Si3 Eu1 K3 122.06(2) 1_455 2_656 ?
K5 Eu1 K3 62.88(3) . 2_656 ?
K5 Eu1 K3 117.12(3) 2_556 2_656 ?
K3 Eu1 K3 180.000(18) 1_455 2_656 ?
O13 Eu2 O14 162.00(11) 1_465 1_565 ?
O13 Eu2 O12 100.98(10) 1_465 1_565 ?
O14 Eu2 O12 90.29(10) 1_565 1_565 ?
O13 Eu2 O16 83.98(10) 1_465 1_465 ?
O14 Eu2 O16 84.01(11) 1_565 1_465 ?
O12 Eu2 O16 80.86(10) 1_565 1_465 ?
O13 Eu2 O1 91.63(10) 1_465 2_666 ?
O14 Eu2 O1 103.52(11) 1_565 2_666 ?
O12 Eu2 O1 84.38(10) 1_565 2_666 ?
O16 Eu2 O1 163.48(10) 1_465 2_666 ?
O13 Eu2 O1 90.07(10) 1_465 . ?
O14 Eu2 O1 85.41(10) 1_565 . ?
O12 Eu2 O1 154.55(10) 1_565 . ?
O16 Eu2 O1 123.42(10) 1_465 . ?
O1 Eu2 O1 72.35(11) 2_666 . ?
O13 Eu2 O2 81.25(9) 1_465 . ?
O14 Eu2 O2 82.01(9) 1_565 . ?
O12 Eu2 O2 149.96(9) 1_565 . ?
O16 Eu2 O2 69.52(9) 1_465 . ?
O1 Eu2 O2 125.63(9) 2_666 . ?
O1 Eu2 O2 53.99(9) . . ?
O13 Eu2 Si1 89.01(8) 1_465 . ?
O14 Eu2 Si1 79.51(8) 1_565 . ?
O12 Eu2 Si1 169.79(7) 1_565 . ?
O16 Eu2 Si1 98.29(8) 1_465 . ?
O1 Eu2 Si1 97.55(7) 2_666 . ?
O1 Eu2 Si1 25.20(7) . . ?
O2 Eu2 Si1 29.23(6) . . ?
O13 Eu2 Si6 64.34(8) 1_465 1_465 ?
O14 Eu2 Si6 101.59(8) 1_565 1_465 ?
O12 Eu2 Si6 92.13(8) 1_565 1_465 ?
O16 Eu2 Si6 20.94(7) 1_465 1_465 ?
O1 Eu2 Si6 154.66(7) 2_666 1_465 ?
O1 Eu2 Si6 113.31(7) . 1_465 ?
O2 Eu2 Si6 61.51(6) . 1_465 ?
Si1 Eu2 Si6 90.31(3) . 1_465 ?
O13 Eu2 Si4 121.47(8) 1_465 1_565 ?
O14 Eu2 Si4 70.18(8) 1_565 1_565 ?
O12 Eu2 Si4 20.52(7) 1_565 1_565 ?
O16 Eu2 Si4 83.25(7) 1_465 1_565 ?
O1 Eu2 Si4 85.53(7) 2_666 1_565 ?
O1 Eu2 Si4 142.25(7) . 1_565 ?
O2 Eu2 Si4 142.90(6) . 1_565 ?
Si1 Eu2 Si4 149.37(3) . 1_565 ?
Si6 Eu2 Si4 99.85(3) 1_465 1_565 ?
O13 Eu2 Si5 168.34(8) 1_465 1_565 ?
O14 Eu2 Si5 19.41(8) 1_565 1_565 ?
O12 Eu2 Si5 71.48(7) 1_565 1_565 ?
O16 Eu2 Si5 85.99(7) 1_465 1_565 ?
O1 Eu2 Si5 96.36(7) 2_666 1_565 ?
O1 Eu2 Si5 100.43(7) . 1_565 ?
O2 Eu2 Si5 100.77(6) . 1_565 ?
Si1 Eu2 Si5 98.32(2) . 1_565 ?
Si6 Eu2 Si5 106.33(3) 1_465 1_565 ?
Si4 Eu2 Si5 51.12(2) 1_565 1_565 ?
O13 Eu2 Si5 17.73(8) 1_465 1_465 ?
O14 Eu2 Si5 150.93(8) 1_565 1_465 ?
O12 Eu2 Si5 91.23(7) 1_565 1_465 ?
O16 Eu2 Si5 67.60(7) 1_465 1_465 ?
O1 Eu2 Si5 105.52(7) 2_666 1_465 ?
O1 Eu2 Si5 104.59(7) . 1_465 ?
O2 Eu2 Si5 82.25(6) . 1_465 ?
Si1 Eu2 Si5 97.86(3) . 1_465 ?
Si6 Eu2 Si5 49.35(2) 1_465 1_465 ?
Si4 Eu2 Si5 110.72(3) 1_565 1_465 ?
Si5 Eu2 Si5 150.70(4) 1_565 1_465 ?
O4 Si1 O1 114.45(17) . . ?
O4 Si1 O3 112.02(16) . 2_656 ?
O1 Si1 O3 109.54(16) . 2_656 ?
O4 Si1 O2 111.55(16) . . ?
O1 Si1 O2 103.60(16) . . ?
O3 Si1 O2 104.95(16) 2_656 . ?
O4 Si1 Eu2 120.26(12) . . ?
O1 Si1 Eu2 39.28(10) . . ?
O3 Si1 Eu2 126.75(11) 2_656 . ?
O2 Si1 Eu2 65.33(11) . . ?
O4 Si1 K5 48.19(11) . 1_655 ?
O1 Si1 K5 68.59(11) . 1_655 ?
O3 Si1 K5 144.42(12) 2_656 1_655 ?
O2 Si1 K5 110.01(11) . 1_655 ?
Eu2 Si1 K5 75.64(3) . 1_655 ?
O4 Si1 K5 163.25(12) . . ?
O1 Si1 K5 76.31(11) . . ?
O3 Si1 K5 51.23(11) 2_656 . ?
O2 Si1 K5 76.28(11) . . ?
Eu2 Si1 K5 76.33(3) . . ?
K5 Si1 K5 144.87(4) 1_655 . ?
O4 Si1 K3 46.84(12) . 2_756 ?
O1 Si1 K3 97.55(11) . 2_756 ?
O3 Si1 K3 79.04(11) 2_656 2_756 ?
O2 Si1 K3 155.45(12) . 2_756 ?
Eu2 Si1 K3 131.87(4) . 2_756 ?
K5 Si1 K3 66.43(3) 1_655 2_756 ?
K5 Si1 K3 121.45(4) . 2_756 ?
O4 Si1 K2 72.50(12) . 2_755 ?
O1 Si1 K2 99.71(11) . 2_755 ?
O3 Si1 K2 143.68(12) 2_656 2_755 ?
O2 Si1 K2 45.73(10) . 2_755 ?
Eu2 Si1 K2 67.05(2) . 2_755 ?
K5 Si1 K2 66.48(3) 1_655 2_755 ?
K5 Si1 K2 119.82(4) . 2_755 ?
K3 Si1 K2 118.61(4) 2_756 2_755 ?
O5 Si2 O7 112.66(17) . . ?
O5 Si2 O6 110.67(17) . 1_465 ?
O7 Si2 O6 102.23(17) . 1_465 ?
O5 Si2 O2 114.10(16) . . ?
O7 Si2 O2 108.83(17) . . ?
O6 Si2 O2 107.59(16) 1_465 . ?
O5 Si2 K2 49.56(12) . 2_655 ?
O7 Si2 K2 114.51(12) . 2_655 ?
O6 Si2 K2 61.84(11) 1_465 2_655 ?
O2 Si2 K2 136.62(12) . 2_655 ?
O5 Si2 K2 164.06(13) . 2_755 ?
O7 Si2 K2 73.90(12) . 2_755 ?
O6 Si2 K2 80.87(11) 1_465 2_755 ?
O2 Si2 K2 50.45(11) . 2_755 ?
K2 Si2 K2 142.62(4) 2_655 2_755 ?
O5 Si2 K5 44.80(11) . . ?
O7 Si2 K5 151.12(12) . . ?
O6 Si2 K5 103.40(12) 1_465 . ?
O2 Si2 K5 75.59(11) . . ?
K2 Si2 K5 67.63(3) 2_655 . ?
K2 Si2 K5 123.28(4) 2_755 . ?
O5 Si2 K3 73.73(12) . 1_455 ?
O7 Si2 K3 48.12(11) . 1_455 ?
O6 Si2 K3 91.04(12) 1_465 1_455 ?
O2 Si2 K3 154.11(12) . 1_455 ?
K2 Si2 K3 67.99(3) 2_655 1_455 ?
K2 Si2 K3 118.21(4) 2_755 1_455 ?
K5 Si2 K3 118.22(3) . 1_455 ?
O9 Si3 O3 111.49(16) . . ?
O9 Si3 O7 113.52(17) . . ?
O3 Si3 O7 110.27(16) . . ?
O9 Si3 O8 110.80(16) . . ?
O3 Si3 O8 107.28(16) . . ?
O7 Si3 O8 103.00(16) . . ?
O9 Si3 Eu1 27.71(11) . 1_655 ?
O3 Si3 Eu1 86.40(11) . 1_655 ?
O7 Si3 Eu1 114.72(12) . 1_655 ?
O8 Si3 Eu1 132.41(12) . 1_655 ?
O9 Si3 K3 45.93(11) . . ?
O3 Si3 K3 110.84(11) . . ?
O7 Si3 K3 138.75(12) . . ?
O8 Si3 K3 67.59(11) . . ?
Eu1 Si3 K3 64.97(3) 1_655 . ?
O9 Si3 K2 44.71(11) . 2_755 ?
O3 Si3 K2 147.54(12) . 2_755 ?
O7 Si3 K2 73.31(12) . 2_755 ?
O8 Si3 K2 102.97(11) . 2_755 ?
Eu1 Si3 K2 64.24(2) 1_655 2_755 ?
K3 Si3 K2 70.39(3) . 2_755 ?
O9 Si3 K4 108.41(12) . . ?
O3 Si3 K4 139.23(12) . . ?
O7 Si3 K4 58.86(12) . . ?
O8 Si3 K4 48.87(11) . . ?
Eu1 Si3 K4 134.37(3) 1_655 . ?
K3 Si3 K4 91.01(3) . . ?
K2 Si3 K4 71.41(3) 2_755 . ?
O9 Si3 K3 167.19(12) . 1_455 ?
O3 Si3 K3 78.72(11) . 1_455 ?
O7 Si3 K3 54.24(11) . 1_455 ?
O8 Si3 K3 71.73(11) . 1_455 ?
Eu1 Si3 K3 155.07(4) 1_655 1_455 ?
K3 Si3 K3 139.24(5) . 1_455 ?
K2 Si3 K3 122.69(4) 2_755 1_455 ?
K4 Si3 K3 63.17(3) . 1_455 ?
O9 Si3 K5 75.36(12) . 2_656 ?
O3 Si3 K5 46.25(11) . 2_656 ?
O7 Si3 K5 154.55(12) . 2_656 ?
O8 Si3 K5 95.13(11) . 2_656 ?
Eu1 Si3 K5 61.60(2) 1_655 2_656 ?
K3 Si3 K5 65.04(3) . 2_656 ?
K2 Si3 K5 120.03(4) 2_755 2_656 ?
K4 Si3 K5 143.45(3) . 2_656 ?
K3 Si3 K5 117.28(4) 1_455 2_656 ?
O12 Si4 O11 112.95(17) . 2_745 ?
O12 Si4 O8 112.91(16) . . ?
O11 Si4 O8 104.19(16) 2_745 . ?
O12 Si4 O10 114.00(16) . . ?
O11 Si4 O10 106.20(17) 2_745 . ?
O8 Si4 O10 105.79(16) . . ?
O12 Si4 Eu2 30.97(11) . 1_545 ?
O11 Si4 Eu2 122.94(13) 2_745 1_545 ?
O8 Si4 Eu2 127.70(11) . 1_545 ?
O10 Si4 Eu2 83.14(11) . 1_545 ?
O12 Si4 K1 48.22(11) . 1_455 ?
O11 Si4 K1 65.31(12) 2_745 1_455 ?
O8 Si4 K1 118.50(12) . 1_455 ?
O10 Si4 K1 135.70(12) . 1_455 ?
Eu2 Si4 K1 69.65(3) 1_545 1_455 ?
O12 Si4 K3 47.07(11) . 1_455 ?
O11 Si4 K3 104.88(13) 2_745 1_455 ?
O8 Si4 K3 70.93(11) . 1_455 ?
O10 Si4 K3 148.51(12) . 1_455 ?
Eu2 Si4 K3 75.88(3) 1_545 1_455 ?
K1 Si4 K3 56.63(3) 1_455 1_455 ?
O12 Si4 K4 106.46(11) . . ?
O11 Si4 K4 67.39(12) 2_745 . ?
O8 Si4 K4 43.59(11) . . ?
O10 Si4 K4 137.52(11) . . ?
Eu2 Si4 K4 137.01(3) 1_545 . ?
K1 Si4 K4 81.88(3) 1_455 . ?
K3 Si4 K4 61.50(3) 1_455 . ?
O14 Si5 O13 113.44(17) . . ?
O14 Si5 O10 110.98(16) . . ?
O13 Si5 O10 107.41(16) . . ?
O14 Si5 O15 108.75(17) . . ?
O13 Si5 O15 110.57(16) . . ?
O10 Si5 O15 105.39(17) . . ?
O14 Si5 K5 56.22(12) . 1_645 ?
O13 Si5 K5 58.15(11) . 1_645 ?
O10 Si5 K5 135.86(12) . 1_645 ?
O15 Si5 K5 118.75(12) . 1_645 ?
O14 Si5 K5 93.48(12) . 2_656 ?
O13 Si5 K5 52.26(11) . 2_656 ?
O10 Si5 K5 71.01(12) . 2_656 ?
O15 Si5 K5 156.88(12) . 2_656 ?
K5 Si5 K5 68.33(3) 1_645 2_656 ?
O14 Si5 Eu2 28.20(11) . 1_545 ?
O13 Si5 Eu2 125.17(11) . 1_545 ?
O10 Si5 Eu2 82.79(11) . 1_545 ?
O15 Si5 Eu2 118.28(12) . 1_545 ?
K5 Si5 Eu2 76.93(3) 1_645 1_545 ?
K5 Si5 Eu2 84.37(3) 2_656 1_545 ?
O14 Si5 Eu2 134.06(12) . 1_645 ?
O13 Si5 Eu2 25.57(10) . 1_645 ?
O10 Si5 Eu2 105.14(11) . 1_645 ?
O15 Si5 Eu2 87.30(11) . 1_645 ?
K5 Si5 Eu2 78.14(3) 1_645 1_645 ?
K5 Si5 Eu2 72.24(3) 2_656 1_645 ?
Eu2 Si5 Eu2 150.70(4) 1_545 1_645 ?
O14 Si5 K2 45.62(11) . 2_745 ?
O13 Si5 K2 117.14(12) . 2_745 ?
O10 Si5 K2 135.03(12) . 2_745 ?
O15 Si5 K2 65.17(12) . 2_745 ?
K5 Si5 K2 70.21(3) 1_645 2_745 ?
K5 Si5 K2 133.88(4) 2_656 2_745 ?
Eu2 Si5 K2 67.28(2) 1_545 2_745 ?
Eu2 Si5 K2 117.52(3) 1_645 2_745 ?
O14 Si5 K1 155.44(13) . . ?
O13 Si5 K1 90.53(11) . . ?
O10 Si5 K1 63.63(11) . . ?
O15 Si5 K1 54.63(12) . . ?
K5 Si5 K1 145.18(4) 1_645 . ?
K5 Si5 K1 106.08(4) 2_656 . ?
Eu2 Si5 K1 137.80(4) 1_545 . ?
Eu2 Si5 K1 67.76(3) 1_645 . ?
K2 Si5 K1 119.48(4) 2_745 . ?
O14 Si5 K1 76.87(12) . 2_745 ?
O13 Si5 K1 156.14(12) . 2_745 ?
O10 Si5 K1 87.12(12) . 2_745 ?
O15 Si5 K1 46.12(11) . 2_745 ?
K5 Si5 K1 123.22(4) 1_645 2_745 ?
K5 Si5 K1 151.31(4) 2_656 2_745 ?
Eu2 Si5 K1 74.39(3) 1_545 2_745 ?
Eu2 Si5 K1 133.23(3) 1_645 2_745 ?
K2 Si5 K1 53.72(3) 2_745 2_745 ?
K1 Si5 K1 78.90(3) . 2_745 ?
O16 Si6 O11 111.88(17) . . ?
O16 Si6 O6 113.32(17) . . ?
O11 Si6 O6 106.65(17) . . ?
O16 Si6 O15 111.83(16) . . ?
O11 Si6 O15 104.76(17) . . ?
O6 Si6 O15 107.88(17) . . ?
O16 Si6 K1 64.63(12) . . ?
O11 Si6 K1 81.07(12) . . ?
O6 Si6 K1 171.93(13) . . ?
O15 Si6 K1 67.15(12) . . ?
O16 Si6 Eu2 32.10(11) . 1_645 ?
O11 Si6 Eu2 142.69(13) . 1_645 ?
O6 Si6 Eu2 101.03(12) . 1_645 ?
O15 Si6 Eu2 89.64(11) . 1_645 ?
K1 Si6 Eu2 73.07(3) . 1_645 ?
O16 Si6 K1 46.21(11) . 2_845 ?
O11 Si6 K1 66.91(12) . 2_845 ?
O6 Si6 K1 117.65(12) . 2_845 ?
O15 Si6 K1 134.28(13) . 2_845 ?
K1 Si6 K1 67.14(4) . 2_845 ?
Eu2 Si6 K1 78.31(3) 1_645 2_845 ?
O16 Si6 K2 145.10(12) . 2_745 ?
O11 Si6 K2 102.97(13) . 2_745 ?
O6 Si6 K2 51.89(11) . 2_745 ?
O15 Si6 K2 58.62(12) . 2_745 ?
K1 Si6 K2 124.89(4) . 2_745 ?
Eu2 Si6 K2 113.79(3) 1_645 2_745 ?
K1 Si6 K2 164.20(4) 2_845 2_745 ?
Si1 O1 Eu2 136.82(16) . 2_666 ?
Si1 O1 Eu2 115.52(15) . . ?
Eu2 O1 Eu2 107.65(11) 2_666 . ?
Si1 O1 K5 84.77(12) . 1_655 ?
Eu2 O1 K5 92.28(9) 2_666 1_655 ?
Eu2 O1 K5 95.27(9) . 1_655 ?
Si2 O2 Si1 136.81(19) . . ?
Si2 O2 K2 103.95(14) . 2_755 ?
Si1 O2 K2 110.12(13) . 2_755 ?
Si2 O2 Eu2 124.83(15) . . ?
Si1 O2 Eu2 85.44(12) . . ?
K2 O2 Eu2 83.43(8) 2_755 . ?
Si3 O3 Si1 146.8(2) . 2_656 ?
Si3 O3 K5 110.20(13) . 2_656 ?
Si1 O3 K5 102.96(13) 2_656 2_656 ?
Si1 O4 Eu1 145.25(18) . 1_655 ?
Si1 O4 K5 106.57(14) . 1_655 ?
Eu1 O4 K5 96.30(10) 1_655 1_655 ?
Si1 O4 K3 109.43(14) . 2_756 ?
Eu1 O4 K3 96.14(10) 1_655 2_756 ?
K5 O4 K3 89.92(9) 1_655 2_756 ?
Si2 O5 Eu1 143.35(17) . . ?
Si2 O5 K5 111.98(15) . . ?
Eu1 O5 K5 95.39(10) . . ?
Si2 O5 K2 105.63(14) . 2_655 ?
Eu1 O5 K2 97.02(10) . 2_655 ?
K5 O5 K2 91.83(9) . 2_655 ?
Si6 O6 Si2 138.6(2) . 1_645 ?
Si6 O6 K2 104.40(14) . 2_745 ?
Si2 O6 K2 91.20(13) 1_645 2_745 ?
Si6 O6 K4 105.97(14) . 1_645 ?
Si2 O6 K4 102.82(14) 1_645 1_645 ?
K2 O6 K4 112.33(9) 2_745 1_645 ?
Si3 O7 Si2 145.4(2) . . ?
Si3 O7 K3 100.38(13) . 1_455 ?
Si2 O7 K3 108.65(14) . 1_455 ?
Si3 O7 K4 95.26(13) . . ?
Si2 O7 K4 109.19(14) . . ?
K3 O7 K4 76.89(7) 1_455 . ?
Si3 O8 Si4 131.44(19) . . ?
Si3 O8 K4 106.21(13) . . ?
Si4 O8 K4 113.68(14) . . ?
Si3 O8 K3 85.74(12) . . ?
Si4 O8 K3 102.39(13) . . ?
K4 O8 K3 112.94(9) . . ?
Si3 O9 Eu1 133.85(17) . 1_655 ?
Si3 O9 K3 109.96(15) . . ?
Eu1 O9 K3 98.88(10) 1_655 . ?
Si3 O9 K2 112.05(15) . 2_755 ?
Eu1 O9 K2 97.91(10) 1_655 2_755 ?
K3 O9 K2 98.35(9) . 2_755 ?
Si4 O10 Si5 136.0(2) . . ?
Si4 O10 K5 115.66(15) . 2_656 ?
Si5 O10 K5 80.83(12) . 2_656 ?
Si4 O10 K1 111.73(14) . . ?
Si5 O10 K1 90.21(12) . . ?
K5 O10 K1 119.46(9) 2_656 . ?
Si4 O10 K3 100.91(13) . . ?
Si5 O10 K3 123.05(14) . . ?
K5 O10 K3 73.14(7) 2_656 . ?
K1 O10 K3 62.66(6) . . ?
Si6 O11 Si4 172.8(2) . 2_745 ?
Si6 O11 K1 86.55(14) . 2_845 ?
Si4 O11 K1 88.50(13) 2_745 2_845 ?
Si4 O12 Eu2 128.52(16) . 1_545 ?
Si4 O12 K1 107.26(14) . 1_455 ?
Eu2 O12 K1 104.52(11) 1_545 1_455 ?
Si4 O12 K3 109.59(14) . 1_455 ?
Eu2 O12 K3 117.16(11) 1_545 1_455 ?
K1 O12 K3 75.04(8) 1_455 1_455 ?
Si5 O13 Eu2 136.71(17) . 1_645 ?
Si5 O13 K5 100.81(13) . 2_656 ?
Eu2 O13 K5 110.56(11) 1_645 2_656 ?
Si5 O13 K5 93.37(13) . 1_645 ?
Eu2 O13 K5 117.53(12) 1_645 1_645 ?
K5 O13 K5 85.49(8) 2_656 1_645 ?
Si5 O14 Eu2 132.39(17) . 1_545 ?
Si5 O14 K5 95.48(14) . 1_645 ?
Eu2 O14 K5 115.43(12) 1_545 1_645 ?
Si5 O14 K2 110.69(15) . 2_745 ?
Eu2 O14 K2 103.45(11) 1_545 2_745 ?
K5 O14 K2 92.58(9) 1_645 2_745 ?
Si6 O15 Si5 128.5(2) . . ?
Si6 O15 K1 118.26(15) . 2_745 ?
Si5 O15 K1 110.30(14) . 2_745 ?
Si6 O15 K1 83.62(12) . . ?
Si5 O15 K1 99.52(14) . . ?
K1 O15 K1 105.73(10) 2_745 . ?
Si6 O15 K2 96.72(14) . 2_745 ?
Si5 O15 K2 88.23(13) . 2_745 ?
K1 O15 K2 65.15(7) 2_745 2_745 ?
K1 O15 K2 169.87(11) . 2_745 ?
Si6 O16 Eu2 126.95(16) . 1_645 ?
Si6 O16 K1 109.25(15) . 2_845 ?
Eu2 O16 K1 123.80(12) 1_645 2_845 ?
Si6 O16 K1 87.23(13) . . ?
Eu2 O16 K1 98.53(10) 1_645 . ?
K1 O16 K1 83.28(9) 2_845 . ?
Si6 O16 K2 108.08(14) . 2_845 ?
Eu2 O16 K2 90.76(10) 1_645 2_845 ?
K1 O16 K2 69.76(7) 2_845 2_845 ?
K1 O16 K2 152.05(11) . 2_845 ?

loop_
_geom_bond_atom_site_label_1
_geom_bond_atom_site_label_2
_geom_bond_distance
_geom_bond_site_symmetry_2
_geom_bond_publ_flag
K1 F1 2.582(3) . ?
K1 O16 2.746(3) 2_845 ?
K1 O12 2.843(3) 1_655 ?
K1 O15 2.990(3) 2_745 ?
K1 O16 3.027(3) . ?
K1 O15 3.103(3) . ?
K1 O11 3.309(3) 2_845 ?
K1 Si6 3.3464(15) . ?
K1 O10 3.362(3) . ?
K1 K2 3.4352(15) . ?
K1 K3 3.5129(17) . ?
K1 Si6 3.5910(15) 2_845 ?
K2 F1 2.617(3) . ?
K2 O9 2.806(3) 2_755 ?
K2 O14 2.830(3) 2_745 ?
K2 O5 2.849(3) 2_655 ?
K2 O2 2.921(3) 2_755 ?
K2 O6 3.179(3) 2_745 ?
K2 O16 3.223(3) 2_845 ?
K2 O15 3.364(3) 2_745 ?
K2 Si2 3.6050(15) 2_655 ?
K2 Si2 3.6768(15) 2_755 ?
K2 Si3 3.6962(15) 2_755 ?
K3 F1 2.555(3) . ?
K3 O9 2.768(3) . ?
K3 O4 2.880(3) 2_756 ?
K3 O12 2.924(3) 1_655 ?
K3 O7 3.083(3) 1_655 ?
K3 O8 3.357(3) . ?
K3 O10 3.394(3) . ?
K3 Si3 3.6209(15) . ?
K3 Si1 3.7236(17) 2_756 ?
K3 Si3 3.7376(17) 1_655 ?
K3 Si4 3.7622(16) 1_655 ?
K4 F1 2.705(3) 2_755 ?
K4 F1 2.705(3) 1_455 ?
K4 O8 2.914(3) 2_655 ?
K4 O8 2.914(3) . ?
K4 O7 3.193(3) . ?
K4 O7 3.193(3) 2_655 ?
K4 O6 3.345(3) 1_465 ?
K4 O6 3.345(3) 2_745 ?
K4 Si3 3.7148(11) 2_655 ?
K4 Si3 3.7148(11) . ?
K4 Si4 3.8705(11) 2_655 ?
K4 Si4 3.8705(11) . ?
K5 O4 2.776(3) 1_455 ?
K5 O13 2.786(3) 2_656 ?
K5 O14 2.790(3) 1_465 ?
K5 O5 2.807(3) . ?
K5 O13 2.843(3) 1_465 ?
K5 O3 2.932(3) 2_656 ?
K5 O10 3.315(3) 2_656 ?
K5 O1 3.338(3) 1_455 ?
K5 Si5 3.3411(15) 1_465 ?
K5 Si5 3.4609(15) 2_656 ?
K5 Si1 3.5702(14) 1_455 ?
K5 Si1 3.6651(14) . ?
F1 K4 2.705(3) 1_655 ?
Eu1 O4 2.297(3) 2_656 ?
Eu1 O4 2.297(3) 1_455 ?
Eu1 O5 2.300(3) . ?
Eu1 O5 2.300(3) 2_556 ?
Eu1 O9 2.313(3) 2_656 ?
Eu1 O9 2.313(3) 1_455 ?
Eu1 Si3 3.5872(11) 2_656 ?
Eu1 Si3 3.5873(11) 1_455 ?
Eu1 K5 3.7921(9) 2_556 ?
Eu1 K3 3.8713(12) 1_455 ?
Eu1 K3 3.8713(12) 2_656 ?
Eu2 O13 2.262(3) 1_465 ?
Eu2 O14 2.262(3) 1_565 ?
Eu2 O12 2.323(3) 1_565 ?
Eu2 O16 2.349(3) 1_465 ?
Eu2 O1 2.354(3) 2_666 ?
Eu2 O1 2.391(3) . ?
Eu2 O2 3.106(3) . ?
Eu2 Si1 3.4076(11) . ?
Eu2 Si6 3.5324(11) 1_465 ?
Eu2 Si4 3.5327(11) 1_565 ?
Eu2 Si5 3.5358(10) 1_565 ?
Eu2 Si5 3.5938(11) 1_465 ?
Si1 O4 1.589(3) . ?
Si1 O1 1.608(3) . ?
Si1 O3 1.637(3) 2_656 ?
Si1 O2 1.669(3) . ?
Si1 K5 3.5702(14) 1_655 ?
Si1 K3 3.7236(17) 2_756 ?
Si1 K2 3.8307(15) 2_755 ?
Si2 O5 1.571(3) . ?
Si2 O7 1.633(3) . ?
Si2 O6 1.635(3) 1_465 ?
Si2 O2 1.637(3) . ?
Si2 K2 3.6050(15) 2_655 ?
Si2 K2 3.6768(15) 2_755 ?
Si2 K3 3.9238(18) 1_455 ?
Si3 O9 1.574(3) . ?
Si3 O3 1.622(3) . ?
Si3 O7 1.629(3) . ?
Si3 O8 1.630(3) . ?
Si3 Eu1 3.5872(11) 1_655 ?
Si3 K2 3.6962(15) 2_755 ?
Si3 K3 3.7376(17) 1_455 ?
Si3 K5 3.8096(14) 2_656 ?
Si4 O12 1.582(3) . ?
Si4 O11 1.608(3) 2_745 ?
Si4 O8 1.633(3) . ?
Si4 O10 1.634(3) . ?
Si4 Eu2 3.5327(11) 1_545 ?
Si4 K1 3.6411(16) 1_455 ?
Si4 K3 3.7622(16) 1_455 ?
Si5 O14 1.591(3) . ?
Si5 O13 1.596(3) . ?
Si5 O10 1.655(3) . ?
Si5 O15 1.659(3) . ?
Si5 K5 3.3411(15) 1_645 ?
Si5 K5 3.4609(15) 2_656 ?
Si5 Eu2 3.5358(10) 1_545 ?
Si5 Eu2 3.5938(11) 1_645 ?
Si5 K2 3.7046(15) 2_745 ?
Si5 K1 3.8903(16) 2_745 ?
Si6 O16 1.580(3) . ?
Si6 O11 1.607(3) . ?
Si6 O6 1.625(3) . ?
Si6 O15 1.644(3) . ?
Si6 Eu2 3.5324(11) 1_645 ?
Si6 K1 3.5910(15) 2_845 ?
Si6 K2 3.9132(15) 2_745 ?
O1 Eu2 2.354(3) 2_666 ?
O1 K5 3.338(3) 1_655 ?
O2 K2 2.921(3) 2_755 ?
O3 Si1 1.637(3) 2_656 ?
O3 K5 2.932(3) 2_656 ?
O4 Eu1 2.297(3) 1_655 ?
O4 K5 2.776(3) 1_655 ?
O4 K3 2.880(3) 2_756 ?
O5 K2 2.849(3) 2_655 ?
O6 Si2 1.635(3) 1_645 ?
O6 K2 3.179(3) 2_745 ?
O6 K4 3.345(3) 1_645 ?
O7 K3 3.083(3) 1_455 ?
O9 Eu1 2.313(3) 1_655 ?
O9 K2 2.806(3) 2_755 ?
O10 K5 3.315(3) 2_656 ?
O11 Si4 1.608(3) 2_745 ?
O11 K1 3.309(3) 2_845 ?
O12 Eu2 2.323(3) 1_545 ?
O12 K1 2.843(3) 1_455 ?
O12 K3 2.924(3) 1_455 ?
O13 Eu2 2.262(3) 1_645 ?
O13 K5 2.786(3) 2_656 ?
O13 K5 2.843(3) 1_645 ?
O14 Eu2 2.262(3) 1_545 ?
O14 K5 2.790(3) 1_645 ?
O14 K2 2.830(3) 2_745 ?
O15 K1 2.990(3) 2_745 ?
O15 K2 3.364(3) 2_745 ?
O16 Eu2 2.349(3) 1_645 ?
O16 K1 2.746(3) 2_845 ?
O16 K2 3.223(3) 2_845 ?
